data_7224387
loop_
_publ_author_name
'Wojta\'s, Maciej'
'Bil, Andrzej'
'G\,agor, Anna'
'Medycki, Wojciech'
'Kholkin, Andrei L.'

_publ_section_title
;
 Phase stability and dynamics of hybrid organic--inorganic crystals
 [(CH3)3PH][SbCl4] and [(CH3)3PH][SbBr4]: a computational and NMR approach
;
_journal_issue 14
_journal_name_full CrystEngComm
_journal_page_first 2413
_journal_paper_doi 10.1039/C6CE00160B
_journal_volume 18
_journal_year 2016
_chemical_formula_sum 'C6 H20 Cl8 P2 Sb2'
_chemical_formula_weight 681.26
_chemical_name_systematic
;
?
;
_space_group_IT_number 14
_symmetry_space_group_name_Hall '-P 2yn'
_symmetry_space_group_name_H-M 'P 1 21/n 1'
_atom_sites_solution_hydrogens geom
_atom_sites_solution_primary direct
_atom_sites_solution_secondary difmap
_audit_creation_method SHELXL-97
_audit_update_record
;
2009-04-23 deposited with the CCDC.
2016-02-24 downloaded from the CCDC.
;
_cell_angle_alpha 90.00
_cell_angle_beta 90.217(7)
_cell_angle_gamma 90.00
_cell_formula_units_Z 4
_cell_length_a 7.6960(7)
_cell_length_b 30.757(2)
_cell_length_c 9.3550(9)
_cell_measurement_reflns_used 12640
_cell_measurement_temperature 150(2)
_cell_measurement_theta_max 28.3082
_cell_measurement_theta_min 2.9399
_cell_volume 2214.4(3)
_computing_structure_refinement 'SHELXL-97 (Sheldrick, 1997)'
_computing_structure_solution 'SHELXS-97 (Sheldrick, 1990)'
_diffrn_ambient_temperature 150(2)
_diffrn_measured_fraction_theta_full 0.997
_diffrn_measured_fraction_theta_max 0.997
_diffrn_radiation_monochromator graphite
_diffrn_radiation_source 'fine-focus sealed tube'
_diffrn_radiation_type MoK\a
_diffrn_radiation_wavelength 0.71073
_diffrn_reflns_av_R_equivalents 0.0247
_diffrn_reflns_av_sigmaI/netI 0.0198
_diffrn_reflns_limit_h_max 9
_diffrn_reflns_limit_h_min -8
_diffrn_reflns_limit_k_max 37
_diffrn_reflns_limit_k_min -37
_diffrn_reflns_limit_l_max 11
_diffrn_reflns_limit_l_min -11
_diffrn_reflns_number 20627
_diffrn_reflns_theta_full 25.68
_diffrn_reflns_theta_max 25.68
_diffrn_reflns_theta_min 2.95
_exptl_absorpt_coefficient_mu 3.534
_exptl_absorpt_correction_T_max 0.708
_exptl_absorpt_correction_T_min 0.544
_exptl_absorpt_correction_type multi-scan
_exptl_absorpt_process_details
;
CrysAlis RED, Oxford Diffraction Ltd.,
Version 1.171.32.18 (release 25-02-2008 CrysAlis171 .NET)
(compiled Feb 25 2008,13:00:02)
Empirical absorption correction using spherical harmonics,
implemented in SCALE3 ABSPACK scaling algorithm.
;
_exptl_crystal_colour colorless
_exptl_crystal_density_diffrn 2.043
_exptl_crystal_density_method 'not measured'
_exptl_crystal_description 'rectangular prism'
_exptl_crystal_F_000 1296
_exptl_crystal_size_max 0.25
_exptl_crystal_size_mid 0.125
_exptl_crystal_size_min 0.1
_refine_diff_density_max 1.041
_refine_diff_density_min -1.424
_refine_diff_density_rms 0.134
_refine_ls_extinction_method none
_refine_ls_goodness_of_fit_ref 1.522
_refine_ls_hydrogen_treatment mixed
_refine_ls_matrix_type full
_refine_ls_number_parameters 175
_refine_ls_number_reflns 4200
_refine_ls_number_restraints 0
_refine_ls_restrained_S_all 1.522
_refine_ls_R_factor_all 0.0430
_refine_ls_R_factor_gt 0.0371
_refine_ls_shift/su_max 0.002
_refine_ls_shift/su_mean 0.000
_refine_ls_structure_factor_coef Fsqd
_refine_ls_weighting_details 'calc w=1/[\s^2^(Fo^2^)+(0.0700P)^2^+4.0000P] where P=(Fo^2^+2Fc^2^)/3'
_refine_ls_weighting_scheme calc
_refine_ls_wR_factor_gt 0.1449
_refine_ls_wR_factor_ref 0.1470
_reflns_number_gt 3818
_reflns_number_total 4200
_reflns_threshold_expression >2sigma(I)
_cod_data_source_file c6ce00160b2.cif
_cod_data_source_block 1_150K
_cod_depositor_comments 'Adding full bibliography for 7224386--7224388.cif.'
_cod_original_sg_symbol_H-M P21/n
_cod_database_code 7224387

loop_
_symmetry_equiv_pos_as_xyz
'x, y, z'
'-x+1/2, y+1/2, -z+1/2'
'-x, -y, -z'
'x-1/2, -y-1/2, z-1/2'

loop_
_atom_site_label
_atom_site_type_symbol
_atom_site_fract_x
_atom_site_fract_y
_atom_site_fract_z
_atom_site_U_iso_or_equiv
_atom_site_adp_type
_atom_site_occupancy
_atom_site_symmetry_multiplicity
_atom_site_calc_flag
_atom_site_refinement_flags
Sb1 Sb 0.62269(5) 0.108601(13) 0.91271(4) 0.01691(10) Uani 1 1 d .
Sb2 Sb 0.12293(5) 0.134637(13) 0.76189(4) 0.01693(10) Uani 1 1 d .
Cl1 Cl 0.8681(2) 0.05556(5) 0.93213(16) 0.0237(3) Uani 1 1 d .
Cl2 Cl 0.4011(2) 0.05134(5) 0.92055(17) 0.0288(4) Uani 1 1 d .
Cl3 Cl 0.6219(2) 0.11058(5) 1.16862(15) 0.0219(3) Uani 1 1 d .
Cl4 Cl 0.36938(19) 0.17345(5) 0.93900(15) 0.0226(3) Uani 1 1 d .
Cl5 Cl 0.12083(19) 0.20238(5) 0.63778(15) 0.0219(3) Uani 1 1 d .
Cl6 Cl -0.1109(2) 0.10837(5) 0.59355(16) 0.0259(4) Uani 1 1 d .
Cl7 Cl 0.3611(2) 0.11134(5) 0.59492(16) 0.0256(4) Uani 1 1 d .
Cl8 Cl -0.11845(19) 0.17483(5) 0.93759(16) 0.0234(3) Uani 1 1 d .
P1 P 0.1316(2) 0.04442(5) 0.23704(17) 0.0216(4) Uani 1 1 d .
H1 H 0.141(9) 0.034(2) 0.109(8) 0.032 Uiso 1 1 d .
C1 C 0.1281(9) 0.1022(2) 0.2365(7) 0.0243(14) Uani 1 1 d .
H1A H 0.1152 0.1126 0.3326 0.036 Uiso 1 1 calc R
H1B H 0.0323 0.1122 0.1793 0.036 Uiso 1 1 calc R
H1C H 0.2348 0.1130 0.1973 0.036 Uiso 1 1 calc R
C2 C -0.0644(9) 0.0231(2) 0.3103(7) 0.0309(16) Uani 1 1 d .
H2A H -0.0632 -0.0080 0.3039 0.046 Uiso 1 1 calc R
H2B H -0.1621 0.0343 0.2578 0.046 Uiso 1 1 calc R
H2C H -0.0736 0.0317 0.4087 0.046 Uiso 1 1 calc R
C3 C 0.3146(10) 0.0242(2) 0.3314(8) 0.0357(18) Uani 1 1 d .
H3A H 0.4190 0.0339 0.2854 0.054 Uiso 1 1 calc R
H3B H 0.3114 -0.0070 0.3319 0.054 Uiso 1 1 calc R
H3C H 0.3125 0.0348 0.4279 0.054 Uiso 1 1 calc R
P11 P 0.1237(2) 0.30603(5) 0.92633(16) 0.0184(3) Uani 1 1 d .
H2 H 0.131(9) 0.339(3) 0.936(7) 0.028 Uiso 1 1 d .
C11 C 0.1239(8) 0.2806(2) 1.0978(7) 0.0265(15) Uani 1 1 d .
H11A H 0.0231 0.2896 1.1501 0.040 Uiso 1 1 calc R
H11B H 0.2268 0.2889 1.1494 0.040 Uiso 1 1 calc R
H11C H 0.1220 0.2496 1.0861 0.040 Uiso 1 1 calc R
C21 C 0.3162(8) 0.2911(2) 0.8319(7) 0.0213(14) Uani 1 1 d .
H21A H 0.3229 0.2600 0.8252 0.032 Uiso 1 1 calc R
H21B H 0.4162 0.3019 0.8822 0.032 Uiso 1 1 calc R
H21C H 0.3128 0.3034 0.7376 0.032 Uiso 1 1 calc R
C31 C -0.0682(8) 0.2918(2) 0.8315(7) 0.0230(14) Uani 1 1 d .
H31A H -0.0544 0.2988 0.7322 0.035 Uiso 1 1 calc R
H31B H -0.1648 0.3077 0.8696 0.035 Uiso 1 1 calc R
H31C H -0.0892 0.2612 0.8415 0.035 Uiso 1 1 calc R

loop_
_atom_site_aniso_label
_atom_site_aniso_U_11
_atom_site_aniso_U_22
_atom_site_aniso_U_33
_atom_site_aniso_U_23
_atom_site_aniso_U_13
_atom_site_aniso_U_12
Sb1 0.01712(19) 0.0183(2) 0.01535(19) 0.00000(14) -0.00052(15) 0.00041(14)
Sb2 0.01717(19) 0.0191(2) 0.01457(19) -0.00061(14) -0.00067(15) -0.00029(15)
Cl1 0.0258(7) 0.0198(7) 0.0254(7) -0.0015(6) -0.0012(6) 0.0063(6)
Cl2 0.0294(8) 0.0289(8) 0.0280(8) 0.0016(6) -0.0002(6) -0.0097(6)
Cl3 0.0262(7) 0.0237(7) 0.0157(7) -0.0005(5) -0.0002(6) 0.0020(6)
Cl4 0.0243(7) 0.0226(7) 0.0210(7) -0.0036(6) -0.0064(6) 0.0038(6)
Cl5 0.0239(7) 0.0214(7) 0.0203(7) 0.0028(6) -0.0003(6) 0.0001(6)
Cl6 0.0237(7) 0.0327(9) 0.0214(7) -0.0021(6) -0.0053(6) -0.0035(6)
Cl7 0.0259(7) 0.0295(8) 0.0213(7) -0.0047(6) 0.0048(6) 0.0041(6)
Cl8 0.0251(7) 0.0213(7) 0.0239(7) -0.0037(6) 0.0055(6) -0.0026(6)
P1 0.0257(8) 0.0207(8) 0.0185(8) 0.0005(6) -0.0001(6) 0.0009(6)
C1 0.030(3) 0.024(3) 0.019(3) -0.006(2) -0.001(3) -0.004(3)
C2 0.033(3) 0.029(4) 0.030(4) 0.001(3) 0.007(3) 0.000(3)
C3 0.037(4) 0.032(4) 0.037(4) 0.003(3) -0.011(3) 0.002(3)
P11 0.0205(7) 0.0198(8) 0.0148(7) 0.0003(6) -0.0008(6) -0.0014(6)
C11 0.026(3) 0.033(4) 0.021(3) 0.010(3) -0.001(2) -0.001(3)
C21 0.022(3) 0.018(3) 0.024(3) -0.002(2) 0.006(2) -0.001(2)
C31 0.018(3) 0.030(3) 0.021(3) -0.001(3) -0.003(2) -0.002(3)

loop_
_atom_type_symbol
_atom_type_description
_atom_type_scat_dispersion_real
_atom_type_scat_dispersion_imag
_atom_type_scat_source
C C 0.0033 0.0016 'International Tables Vol C Tables 4.2.6.8 and 6.1.1.4'
H H 0.0000 0.0000 'International Tables Vol C Tables 4.2.6.8 and 6.1.1.4'
P P 0.1023 0.0942 'International Tables Vol C Tables 4.2.6.8 and 6.1.1.4'
Cl Cl 0.1484 0.1585 'International Tables Vol C Tables 4.2.6.8 and 6.1.1.4'
Sb Sb -0.5866 1.5461 'International Tables Vol C Tables 4.2.6.8 and 6.1.1.4'

loop_
_geom_angle_atom_site_label_1
_geom_angle_atom_site_label_2
_geom_angle_atom_site_label_3
_geom_angle
_geom_angle_site_symmetry_3
Cl3 Sb1 Cl2 89.08(5) .
Cl3 Sb1 Cl1 87.07(5) .
Cl2 Sb1 Cl1 93.13(6) .
Cl3 Sb1 Cl4 83.67(5) .
Cl2 Sb1 Cl4 91.40(5) .
Cl1 Sb1 Cl4 169.62(5) .
Cl3 Sb1 Cl8 84.55(5) 1_655
Cl2 Sb1 Cl8 173.61(5) 1_655
Cl1 Sb1 Cl8 86.16(5) 1_655
Cl4 Sb1 Cl8 88.31(5) 1_655
Cl5 Sb2 Cl7 87.15(5) .
Cl5 Sb2 Cl6 88.41(5) .
Cl7 Sb2 Cl6 92.34(5) .
Cl5 Sb2 Cl8 84.02(5) .
Cl7 Sb2 Cl8 170.04(5) .
Cl6 Sb2 Cl8 92.00(5) .
Cl5 Sb2 Cl4 85.32(5) .
Cl7 Sb2 Cl4 89.73(5) .
Cl6 Sb2 Cl4 173.30(5) .
Cl8 Sb2 Cl4 84.98(5) .
Sb2 Cl4 Sb1 96.62(5) .
Sb2 Cl8 Sb1 95.87(5) 1_455
C1 P1 C2 110.8(3) .
C1 P1 C3 111.4(3) .
C2 P1 C3 110.6(3) .
C1 P1 H1 105(3) .
C2 P1 H1 109(3) .
C3 P1 H1 110(3) .
P1 C1 H1A 109.5 .
P1 C1 H1B 109.5 .
H1A C1 H1B 109.5 .
P1 C1 H1C 109.5 .
H1A C1 H1C 109.5 .
H1B C1 H1C 109.5 .
P1 C2 H2A 109.5 .
P1 C2 H2B 109.5 .
H2A C2 H2B 109.5 .
P1 C2 H2C 109.5 .
H2A C2 H2C 109.5 .
H2B C2 H2C 109.5 .
P1 C3 H3A 109.5 .
P1 C3 H3B 109.5 .
H3A C3 H3B 109.5 .
P1 C3 H3C 109.5 .
H3A C3 H3C 109.5 .
H3B C3 H3C 109.5 .
C31 P11 C21 112.3(3) .
C31 P11 C11 109.8(3) .
C21 P11 C11 109.5(3) .
C31 P11 H2 110(4) .
C21 P11 H2 105(4) .
C11 P11 H2 111(4) .
P11 C11 H11A 109.5 .
P11 C11 H11B 109.5 .
H11A C11 H11B 109.5 .
P11 C11 H11C 109.5 .
H11A C11 H11C 109.5 .
H11B C11 H11C 109.5 .
P11 C21 H21A 109.5 .
P11 C21 H21B 109.5 .
H21A C21 H21B 109.5 .
P11 C21 H21C 109.5 .
H21A C21 H21C 109.5 .
H21B C21 H21C 109.5 .
P11 C31 H31A 109.5 .
P11 C31 H31B 109.5 .
H31A C31 H31B 109.5 .
P11 C31 H31C 109.5 .
H31A C31 H31C 109.5 .
H31B C31 H31C 109.5 .

loop_
_geom_bond_atom_site_label_1
_geom_bond_atom_site_label_2
_geom_bond_distance
_geom_bond_site_symmetry_2
Sb1 Cl3 2.3949(15) .
Sb1 Cl2 2.4529(16) .
Sb1 Cl1 2.5018(15) .
Sb1 Cl4 2.8005(15) .
Sb1 Cl8 2.8582(15) 1_655
Sb2 Cl5 2.3852(15) .
Sb2 Cl7 2.5168(16) .
Sb2 Cl6 2.5197(15) .
Sb2 Cl8 2.7756(15) .
Sb2 Cl4 2.7827(15) .
P1 C1 1.777(7) .
P1 C2 1.784(7) .
P1 C3 1.772(7) .
P1 H1 1.24(7) .
C1 H1A 0.9600 .
C1 H1B 0.9600 .
C1 H1C 0.9600 .
C2 H2A 0.9600 .
C2 H2B 0.9600 .
C2 H2C 0.9600 .
C3 H3A 0.9600 .
C3 H3B 0.9600 .
C3 H3C 0.9600 .
P11 C31 1.774(6) .
P11 C21 1.788(6) .
P11 C11 1.785(6) .
P11 H2 1.01(8) .
C11 H11A 0.9600 .
C11 H11B 0.9600 .
C11 H11C 0.9600 .
C21 H21A 0.9600 .
C21 H21B 0.9600 .
C21 H21C 0.9600 .
C31 H31A 0.9600 .
C31 H31B 0.9600 .
C31 H31C 0.9600 .

loop_
_geom_hbond_atom_site_label_D
_geom_hbond_atom_site_label_H
_geom_hbond_atom_site_label_A
_geom_hbond_distance_DH
_geom_hbond_distance_HA
_geom_hbond_distance_DA
_geom_hbond_angle_DHA
_geom_hbond_site_symmetry_A
C31 H31C Cl8 0.96 2.81 3.753(7) 166.1 .
P1 H1 Cl1 1.24(7) 2.77(7) 3.459(2) 113(4) 3_656
P1 H1 Cl1 1.24(7) 2.75(7) 3.510(2) 118(4) 1_454
P1 H1 Cl2 1.24(7) 2.73(7) 3.628(2) 128(4) 1_554
